data_4314649
loop_
_publ_author_name
'Ying Wang'
'Xi-Li Li'
'Tian-Wei Wang'
'You Song'
'Xiao-Zeng You'

_publ_section_title
;
 Slow Relaxation Processes and Single-Ion Magnetic Behaviors in
 Dysprosium-Containing Complexes
;
_journal_name_full 'Inorganic Chemistry'
_journal_page_first 969
_journal_page_last 976
_journal_paper_doi 10.1021/ic901720a
_journal_volume 49
_journal_year 2010
_chemical_formula_moiety 'C17 H15 O11 Sm'
_chemical_formula_sum 'C17 H15 O11 Sm'
_chemical_formula_weight 545.64
_chemical_name_systematic
; 
 ? 
;
_space_group_IT_number 14
_symmetry_cell_setting monoclinic
_symmetry_space_group_name_Hall '-P 2ybc'
_symmetry_space_group_name_H-M 'P 1 21/c 1'
_atom_sites_solution_hydrogens geom
_atom_sites_solution_primary direct
_atom_sites_solution_secondary difmap
_audit_creation_method SHELXL-97
_cell_angle_alpha 90.00
_cell_angle_beta 111.2680(10)
_cell_angle_gamma 90.00
_cell_formula_units_Z 4
_cell_length_a 9.6717(10)
_cell_length_b 19.445(2)
_cell_length_c 11.2537(12)
_cell_measurement_reflns_used 2412
_cell_measurement_temperature 293(2)
_cell_measurement_theta_max 24.12
_cell_measurement_theta_min 2.36
_cell_volume 1972.3(4)
_computing_cell_refinement SMART
_computing_data_collection 'SMART (Bruker, 2000)'
_computing_data_reduction 'SAINT (Bruker, 2000)'
_computing_molecular_graphics SHELXTL
_computing_publication_material SHELXTL
_computing_structure_refinement SHELXTL
_computing_structure_solution 'SHELXTL (Bruker, 2000)'
_diffrn_ambient_temperature 293(2)
_diffrn_measured_fraction_theta_full 0.805
_diffrn_measured_fraction_theta_max 0.805
_diffrn_measurement_device_type 'Bruker Smart Aepex CCD'
_diffrn_measurement_method 'phi and omega scans'
_diffrn_radiation_monochromator graphite
_diffrn_radiation_source 'fine-focus sealed tube'
_diffrn_radiation_type MoK\a
_diffrn_radiation_wavelength 0.71073
_diffrn_reflns_av_R_equivalents 0.0191
_diffrn_reflns_av_sigmaI/netI 0.0170
_diffrn_reflns_limit_h_max 12
_diffrn_reflns_limit_h_min -12
_diffrn_reflns_limit_k_max 24
_diffrn_reflns_limit_k_min -25
_diffrn_reflns_limit_l_max 15
_diffrn_reflns_limit_l_min -15
_diffrn_reflns_number 17000
_diffrn_reflns_theta_full 29.74
_diffrn_reflns_theta_max 29.74
_diffrn_reflns_theta_min 2.09
_exptl_absorpt_coefficient_mu 3.035
_exptl_absorpt_correction_T_max 0.7933
_exptl_absorpt_correction_T_min 0.7122
_exptl_absorpt_process_details 'SADABS; Bruker, 2000'
_exptl_crystal_colour 'light yellow'
_exptl_crystal_density_diffrn 1.838
_exptl_crystal_density_method 'not measured'
_exptl_crystal_description block
_exptl_crystal_F_000 1068
_exptl_crystal_size_max 0.12
_exptl_crystal_size_mid 0.10
_exptl_crystal_size_min 0.08
_refine_diff_density_max 0.831
_refine_diff_density_min -0.880
_refine_diff_density_rms 0.096
_refine_ls_extinction_method none
_refine_ls_goodness_of_fit_ref 1.061
_refine_ls_hydrogen_treatment constr
_refine_ls_matrix_type full
_refine_ls_number_parameters 262
_refine_ls_number_reflns 4529
_refine_ls_number_restraints 0
_refine_ls_restrained_S_all 1.061
_refine_ls_R_factor_all 0.0293
_refine_ls_R_factor_gt 0.0253
_refine_ls_shift/su_max 0.000
_refine_ls_shift/su_mean 0.000
_refine_ls_structure_factor_coef Fsqd
_refine_ls_weighting_details 'calc w=1/[\s^2^(Fo^2^)+(0.0349P)^2^+2.3180P] where P=(Fo^2^+2Fc^2^)/3'
_refine_ls_weighting_scheme calc
_refine_ls_wR_factor_gt 0.0666
_refine_ls_wR_factor_ref 0.0690
_reflns_number_gt 4045
_reflns_number_total 4529
_reflns_threshold_expression >2sigma(I)
_cod_data_source_file ic901720a_si_002_2.cif
_cod_data_source_block Sm
_cod_depositor_comments
;
The following automatic conversions were performed:

'_symmetry_cell_setting' value 'Monoclinic' changed to 'monoclinic'
according to the built-in table from CIF Core dictionary named
'cif_core.dic' version 2.4.1 from 2010-06-29.

Automatic conversion script
Id: cif_fix_values 1646 2011-03-28 12:23:43Z adriana 
;
_cod_database_code 4314649

loop_
_symmetry_equiv_pos_as_xyz
'x, y, z'
'-x, y+1/2, -z+1/2'
'-x, -y, -z'
'x, -y-1/2, z-1/2'

loop_
_atom_site_label
_atom_site_type_symbol
_atom_site_fract_x
_atom_site_fract_y
_atom_site_fract_z
_atom_site_U_iso_or_equiv
_atom_site_adp_type
_atom_site_occupancy
_atom_site_symmetry_multiplicity
_atom_site_calc_flag
_atom_site_refinement_flags
_atom_site_disorder_assembly
_atom_site_disorder_group
C1 C 0.6724(3) 1.12250(16) 0.3737(3) 0.0339(6) Uani 1 1 d . . .
C2 C 0.6325(4) 1.18825(17) 0.3070(3) 0.0410(7) Uani 1 1 d . . .
C3 C 0.6679(4) 1.2081(2) 0.2158(3) 0.0507(9) Uani 1 1 d . . .
H3 H 0.7243 1.1843 0.1777 0.061 Uiso 1 1 calc R . .
C4 C 0.6036(6) 1.2752(3) 0.1823(5) 0.0884(17) Uani 1 1 d . . .
H4 H 0.6153 1.3029 0.1192 0.106 Uiso 1 1 calc R . .
C5 C 0.5329(7) 1.2909(2) 0.2464(6) 0.0897(17) Uani 1 1 d . . .
H5 H 0.4790 1.3312 0.2411 0.108 Uiso 1 1 calc R . .
C6 C 0.3552(3) 0.98005(14) 0.2799(3) 0.0281(6) Uani 1 1 d . . .
C7 C 0.3153(3) 0.97140(16) 0.1463(3) 0.0301(6) Uani 1 1 d . . .
C8 C 0.4004(4) 0.9566(2) 0.0865(3) 0.0505(9) Uani 1 1 d . . .
H8 H 0.5027 0.9502 0.1173 0.061 Uiso 1 1 calc R . .
C9 C 0.2924(5) 0.9524(2) -0.0450(3) 0.0588(11) Uani 1 1 d . . .
H9 H 0.3194 0.9416 -0.1141 0.071 Uiso 1 1 calc R . .
C10 C 0.1520(4) 0.9655(2) -0.0571(3) 0.0512(9) Uani 1 1 d . . .
H10 H 0.0680 0.9661 -0.1312 0.061 Uiso 1 1 calc R . .
C11 C 0.8845(3) 0.91695(15) 0.3264(3) 0.0313(6) Uani 1 1 d . . .
C12 C 0.8776(3) 0.88103(16) 0.2152(3) 0.0360(7) Uani 1 1 d . . .
C13 C 0.9891(5) 0.8688(2) 0.1804(4) 0.0617(11) Uani 1 1 d . . .
H13 H 1.0899 0.8772 0.2220 0.074 Uiso 1 1 calc R . .
C14 C 0.9090(8) 0.8379(3) 0.0568(5) 0.0929(19) Uani 1 1 d . . .
H14 H 0.9554 0.8225 0.0025 0.111 Uiso 1 1 calc R . .
C15 C 0.7611(7) 0.8337(3) 0.0280(4) 0.0910(19) Uani 1 1 d . . .
H15 H 0.6913 0.8161 -0.0464 0.109 Uiso 1 1 calc R . .
C16 C 0.7724(4) 0.8428(2) 0.6611(4) 0.0622(11) Uani 1 1 d . . .
H16A H 0.7382 0.7960 0.6623 0.075 Uiso 1 1 calc R . .
H16B H 0.7781 0.8647 0.7401 0.075 Uiso 1 1 calc R . .
C17 C 0.9233(5) 0.8411(2) 0.6544(5) 0.0676(13) Uani 1 1 d . . .
H17A H 0.9934 0.8202 0.7307 0.081 Uiso 1 1 calc R . .
H17B H 0.9223 0.8146 0.5811 0.081 Uiso 1 1 calc R . .
Sm1 Sm 0.756847(14) 0.990285(8) 0.500210(12) 0.02625(6) Uani 1 1 d . . .
O1 O 0.7469(2) 1.07868(11) 0.3445(2) 0.0363(5) Uani 1 1 d . . .
O2 O 0.6325(3) 1.10986(11) 0.4591(2) 0.0416(5) Uani 1 1 d . . .
O3 O 0.4949(2) 0.97583(14) 0.3613(2) 0.0446(6) Uani 1 1 d . . .
O4 O 0.2458(3) 0.99022(12) 0.3059(2) 0.0416(5) Uani 1 1 d . . .
O5 O 0.7656(2) 0.91698(13) 0.3411(2) 0.0452(6) Uani 1 1 d . . .
O6 O 1.0087(3) 0.94675(13) 0.4001(2) 0.0453(6) Uani 1 1 d . . .
O7 O 0.6632(2) 0.88009(12) 0.5527(2) 0.0400(5) Uani 1 1 d . . .
H7 H 0.5859 0.8881 0.5696 0.048 Uiso 1 1 d R . .
O8 O 0.9633(2) 0.90928(11) 0.6436(2) 0.0380(5) Uani 1 1 d . . .
H8A H 1.0332 0.9089 0.6146 0.046 Uiso 1 1 d R . .
O9 O 0.5483(4) 1.23679(18) 0.3300(4) 0.0824(10) Uani 1 1 d . . .
O10 O 0.1607(2) 0.97722(14) 0.0589(2) 0.0434(6) Uani 1 1 d . . .
O11 O 0.7355(3) 0.85883(17) 0.1239(3) 0.0654(8) Uani 1 1 d . . .

loop_
_atom_site_aniso_label
_atom_site_aniso_U_11
_atom_site_aniso_U_22
_atom_site_aniso_U_33
_atom_site_aniso_U_23
_atom_site_aniso_U_13
_atom_site_aniso_U_12
C1 0.0325(15) 0.0425(17) 0.0331(16) 0.0042(12) 0.0196(13) 0.0020(12)
C2 0.0437(18) 0.0426(18) 0.0445(19) 0.0095(14) 0.0255(16) 0.0076(14)
C3 0.058(2) 0.064(2) 0.044(2) 0.0197(17) 0.0340(18) 0.0090(18)
C4 0.095(4) 0.085(4) 0.078(4) 0.044(3) 0.022(3) -0.012(3)
C5 0.105(4) 0.040(2) 0.112(5) 0.019(3) 0.025(4) 0.025(3)
C6 0.0306(14) 0.0346(15) 0.0217(14) -0.0038(11) 0.0125(12) -0.0054(11)
C7 0.0292(14) 0.0436(16) 0.0201(13) 0.0000(12) 0.0118(11) 0.0005(12)
C8 0.0429(19) 0.081(3) 0.0358(19) -0.0012(17) 0.0239(16) 0.0115(18)
C9 0.075(3) 0.085(3) 0.0282(18) -0.0014(18) 0.0327(19) 0.010(2)
C10 0.057(2) 0.078(3) 0.0156(15) -0.0025(16) 0.0095(15) 0.0014(19)
C11 0.0353(15) 0.0348(15) 0.0273(15) -0.0031(11) 0.0154(12) -0.0020(12)
C12 0.0424(17) 0.0404(16) 0.0322(16) -0.0079(12) 0.0218(14) -0.0039(13)
C13 0.072(3) 0.060(2) 0.080(3) -0.015(2) 0.060(2) -0.011(2)
C14 0.166(6) 0.072(3) 0.089(4) -0.027(3) 0.104(4) -0.014(3)
C15 0.143(6) 0.095(4) 0.042(3) -0.033(3) 0.043(3) -0.025(3)
C16 0.053(2) 0.062(2) 0.084(3) 0.033(2) 0.041(2) 0.0067(18)
C17 0.058(2) 0.051(2) 0.110(4) 0.030(2) 0.050(3) 0.0144(18)
Sm1 0.02498(10) 0.03695(10) 0.01876(9) -0.00211(5) 0.01026(7) -0.00236(5)
O1 0.0401(12) 0.0454(12) 0.0322(11) 0.0063(9) 0.0237(10) 0.0089(9)
O2 0.0525(13) 0.0464(13) 0.0422(13) 0.0055(10) 0.0366(11) 0.0080(10)
O3 0.0300(11) 0.0754(17) 0.0267(12) -0.0043(11) 0.0084(9) -0.0038(11)
O4 0.0409(12) 0.0648(15) 0.0270(12) -0.0051(10) 0.0216(10) -0.0006(10)
O5 0.0423(13) 0.0654(16) 0.0373(13) -0.0150(11) 0.0259(11) -0.0039(11)
O6 0.0458(13) 0.0570(15) 0.0336(13) -0.0089(11) 0.0149(11) -0.0188(11)
O7 0.0374(12) 0.0483(13) 0.0434(13) 0.0014(10) 0.0257(10) -0.0050(9)
O8 0.0341(11) 0.0477(13) 0.0412(12) 0.0084(10) 0.0246(10) 0.0042(9)
O9 0.092(2) 0.070(2) 0.101(3) 0.0002(19) 0.054(2) 0.0219(18)
O10 0.0334(12) 0.0773(17) 0.0203(11) -0.0011(10) 0.0108(9) 0.0037(11)
O11 0.0606(17) 0.089(2) 0.0470(16) -0.0289(15) 0.0194(13) -0.0142(15)

loop_
_atom_type_symbol
_atom_type_description
_atom_type_scat_dispersion_real
_atom_type_scat_dispersion_imag
_atom_type_scat_source
C C 0.0033 0.0016 'International Tables Vol C Tables 4.2.6.8 and 6.1.1.4'
H H 0.0000 0.0000 'International Tables Vol C Tables 4.2.6.8 and 6.1.1.4'
O O 0.0106 0.0060 'International Tables Vol C Tables 4.2.6.8 and 6.1.1.4'
Sm Sm -0.1638 3.4418 'International Tables Vol C Tables 4.2.6.8 and 6.1.1.4'

loop_
_geom_angle_atom_site_label_1
_geom_angle_atom_site_label_2
_geom_angle_atom_site_label_3
_geom_angle
_geom_angle_site_symmetry_1
_geom_angle_site_symmetry_3
_geom_angle_publ_flag
O2 C1 O1 117.8(3) . . ?
O2 C1 C2 119.7(3) . . ?
O1 C1 C2 122.5(3) . . ?
O2 C1 Sm1 62.33(17) . . ?
O1 C1 Sm1 55.47(15) . . ?
C2 C1 Sm1 178.0(2) . . ?
C3 C2 O9 107.9(3) . . ?
C3 C2 C1 126.1(3) . . ?
O9 C2 C1 125.9(3) . . ?
C2 C3 C4 105.9(4) . . ?
C2 C3 H3 127.1 . . ?
C4 C3 H3 127.1 . . ?
C5 C4 C3 111.2(4) . . ?
C5 C4 H4 124.4 . . ?
C3 C4 H4 124.4 . . ?
C4 C5 O9 105.7(4) . . ?
C4 C5 H5 127.2 . . ?
O9 C5 H5 127.2 . . ?
O4 C6 O3 126.9(3) . . ?
O4 C6 C7 110.4(3) . . ?
O3 C6 C7 122.7(2) . . ?
C8 C7 C6 127.4(3) . . ?
C8 C7 O10 111.2(3) . . ?
C6 C7 O10 121.4(2) . . ?
C7 C8 C9 100.6(3) . . ?
C7 C8 H8 129.7 . . ?
C9 C8 H8 129.7 . . ?
C10 C9 C8 114.5(3) . . ?
C10 C9 H9 122.7 . . ?
C8 C9 H9 122.7 . . ?
O10 C10 C9 103.8(3) . . ?
O10 C10 H10 128.1 . . ?
C9 C10 H10 128.1 . . ?
O5 C11 O6 127.1(3) . . ?
O5 C11 C12 112.1(3) . . ?
O6 C11 C12 120.8(3) . . ?
O5 C11 Sm1 44.42(15) . . ?
O6 C11 Sm1 83.04(16) . . ?
C12 C11 Sm1 155.1(2) . . ?
C13 C12 C11 125.5(3) . . ?
C13 C12 O11 114.2(3) . . ?
C11 C12 O11 120.1(3) . . ?
C12 C13 C14 98.7(4) . . ?
C12 C13 H13 130.6 . . ?
C14 C13 H13 130.6 . . ?
C15 C14 C13 113.9(4) . . ?
C15 C14 H14 123.0 . . ?
C13 C14 H14 123.0 . . ?
O11 C15 C14 106.5(4) . . ?
O11 C15 H15 126.7 . . ?
C14 C15 H15 126.7 . . ?
O7 C16 C17 112.9(3) . . ?
O7 C16 H16A 109.0 . . ?
C17 C16 H16A 109.0 . . ?
O7 C16 H16B 109.0 . . ?
C17 C16 H16B 109.0 . . ?
H16A C16 H16B 107.8 . . ?
O8 C17 C16 106.9(3) . . ?
O8 C17 H17A 110.3 . . ?
C16 C17 H17A 110.3 . . ?
O8 C17 H17B 110.3 . . ?
C16 C17 H17B 110.3 . . ?
H17A C17 H17B 108.6 . . ?
O4 Sm1 O5 151.75(9) 3_676 . ?
O4 Sm1 O1 125.10(8) 3_676 . ?
O5 Sm1 O1 83.15(9) . . ?
O4 Sm1 O6 78.73(8) 3_676 3_776 ?
O5 Sm1 O6 111.91(8) . 3_776 ?
O1 Sm1 O6 76.46(8) . 3_776 ?
O4 Sm1 O3 105.47(8) 3_676 . ?
O5 Sm1 O3 75.91(8) . . ?
O1 Sm1 O3 81.99(8) . . ?
O6 Sm1 O3 155.74(9) 3_776 . ?
O4 Sm1 O7 77.19(8) 3_676 . ?
O5 Sm1 O7 76.78(8) . . ?
O1 Sm1 O7 149.34(8) . . ?
O6 Sm1 O7 132.63(8) 3_776 . ?
O3 Sm1 O7 70.85(8) . . ?
O4 Sm1 O2 81.47(8) 3_676 . ?
O5 Sm1 O2 124.17(8) . . ?
O1 Sm1 O2 48.71(6) . . ?
O6 Sm1 O2 85.74(8) 3_776 . ?
O3 Sm1 O2 71.58(8) . . ?
O7 Sm1 O2 129.36(7) . . ?
O4 Sm1 O8 76.93(8) 3_676 . ?
O5 Sm1 O8 82.61(8) . . ?
O1 Sm1 O8 134.22(6) . . ?
O6 Sm1 O8 69.18(8) 3_776 . ?
O3 Sm1 O8 135.04(8) . . ?
O7 Sm1 O8 65.96(7) . . ?
O2 Sm1 O8 149.49(8) . . ?
O4 Sm1 C1 103.20(8) 3_676 . ?
O5 Sm1 C1 104.37(9) . . ?
O1 Sm1 C1 24.75(7) . . ?
O6 Sm1 C1 80.34(9) 3_776 . ?
O3 Sm1 C1 75.43(9) . . ?
O7 Sm1 C1 144.91(8) . . ?
O2 Sm1 C1 23.97(7) . . ?
O8 Sm1 C1 148.99(8) . . ?
O4 Sm1 C11 150.25(9) 3_676 . ?
O5 Sm1 C11 21.64(8) . . ?
O1 Sm1 C11 77.63(7) . . ?
O6 Sm1 C11 90.27(8) 3_776 . ?
O3 Sm1 C11 95.91(8) . . ?
O7 Sm1 C11 90.96(7) . . ?
O2 Sm1 C11 125.61(7) . . ?
O8 Sm1 C11 73.32(7) . . ?
C1 Sm1 C11 102.04(8) . . ?
C1 O1 Sm1 99.78(17) . . ?
C1 O2 Sm1 93.71(19) . . ?
C6 O3 Sm1 169.3(2) . . ?
C6 O4 Sm1 125.9(2) . 3_676 ?
C11 O5 Sm1 113.9(2) . . ?
C11 O6 Sm1 169.34(19) . 3_776 ?
C16 O7 Sm1 113.95(19) . . ?
C16 O7 H7 109.1 . . ?
Sm1 O7 H7 108.8 . . ?
C17 O8 Sm1 117.0(2) . . ?
C17 O8 H8A 107.9 . . ?
Sm1 O8 H8A 107.9 . . ?
C2 O9 C5 109.3(4) . . ?
C10 O10 C7 109.9(2) . . ?
C15 O11 C12 106.6(4) . . ?

loop_
_geom_bond_atom_site_label_1
_geom_bond_atom_site_label_2
_geom_bond_distance
_geom_bond_site_symmetry_2
_geom_bond_publ_flag
C1 O2 1.184(3) . ?
C1 O1 1.235(3) . ?
C1 C2 1.462(4) . ?
C1 Sm1 2.908(3) . ?
C2 C3 1.256(4) . ?
C2 O9 1.331(4) . ?
C3 C4 1.435(7) . ?
C3 H3 0.9300 . ?
C4 C5 1.200(7) . ?
C4 H4 0.9300 . ?
C5 O9 1.383(6) . ?
C5 H5 0.9300 . ?
C6 O4 1.212(3) . ?
C6 O3 1.331(4) . ?
C6 C7 1.420(4) . ?
C7 C8 1.271(4) . ?
C7 O10 1.466(4) . ?
C8 C9 1.472(5) . ?
C8 H8 0.9300 . ?
C9 C10 1.339(5) . ?
C9 H9 0.9300 . ?
C10 O10 1.297(4) . ?
C10 H10 0.9300 . ?
C11 O5 1.219(3) . ?
C11 O6 1.320(4) . ?
C11 C12 1.414(4) . ?
C11 Sm1 3.022(3) . ?
C12 C13 1.295(4) . ?
C12 O11 1.452(4) . ?
C13 C14 1.454(7) . ?
C13 H13 0.9300 . ?
C14 C15 1.350(7) . ?
C14 H14 0.9300 . ?
C15 O11 1.287(5) . ?
C15 H15 0.9300 . ?
C16 O7 1.482(4) . ?
C16 C17 1.488(5) . ?
C16 H16A 0.9700 . ?
C16 H16B 0.9700 . ?
C17 O8 1.399(4) . ?
C17 H17A 0.9700 . ?
C17 H17B 0.9700 . ?
Sm1 O4 2.224(2) 3_676 ?
Sm1 O5 2.314(2) . ?
Sm1 O1 2.432(2) . ?
Sm1 O6 2.460(2) 3_776 ?
Sm1 O3 2.464(2) . ?
Sm1 O7 2.480(2) . ?
Sm1 O2 2.581(2) . ?
Sm1 O8 2.595(2) . ?
O4 Sm1 2.224(2) 3_676 ?
O6 Sm1 2.460(2) 3_776 ?
O7 H7 0.8500 . ?
O8 H8A 0.8499 . ?
